data_7123059
loop_
_publ_author_name
'Jiang, Shan'
'Wang, Jiayu'
'Qi, Qingkai'
'Qian, Jingyu'
'Xu, Bin'
'Li, Fangfei'
'Zhou, Qiang'
'Tian, Wenjing'

_publ_section_title
;
 Organic Polymorphs with Fluorescence Switching: Direct Evidences for
 Mechanical and Thermal Modulation of Excited State Transitions
;
_journal_name_full 'Chemical Communications'
_journal_paper_doi 10.1039/C9CC00234K
_journal_year 2019
_chemical_formula_moiety 'C41 H31 N O3, 0.5 (C4 H8 O2), 0.5(C5 H12)'
_chemical_formula_sum 'C45.5 H41 N O4'
_chemical_formula_weight 665.79
_space_group_crystal_system triclinic
_space_group_IT_number 2
_space_group_name_Hall '-P 1'
_space_group_name_H-M_alt 'P -1'
_symmetry_space_group_name_Hall '-P 1'
_symmetry_space_group_name_H-M 'P -1'
_atom_sites_solution_hydrogens mixed
_audit_creation_method SHELXL-2014/7
_audit_update_record
;
2019-02-18 deposited with the CCDC.    2019-02-25 downloaded from the CCDC.
;
_cell_angle_alpha 96.13(3)
_cell_angle_beta 93.45(3)
_cell_angle_gamma 94.20(3)
_cell_formula_units_Z 2
_cell_length_a 10.277(2)
_cell_length_b 10.359(2)
_cell_length_c 16.047(3)
_cell_measurement_reflns_used 16588
_cell_measurement_temperature 293(2)
_cell_measurement_theta_max 25
_cell_measurement_theta_min 3.02
_cell_volume 1690.0(6)
_computing_cell_refinement RAPID-AUTO
_computing_data_collection 'RAPID-AUTO (Rigaku Corporation, 1998)'
_computing_data_reduction 'CrystalStructure (Rigaku/MSC and Rigaku Corporation, 2002)'
_computing_molecular_graphics 'Olex2 (Dolomanov et al., 2009)'
_computing_publication_material 'Olex2 (Dolomanov et al., 2009)'
_computing_structure_refinement 'XH (Sheldrick, 2008)'
_computing_structure_solution 'SIR2004 (Burla et al., 2007)'
_diffrn_ambient_temperature 293(2)
_diffrn_measured_fraction_theta_full 0.994
_diffrn_measured_fraction_theta_max 0.994
_diffrn_measurement_device_type Rigaku
_diffrn_measurement_method '\w scans'
_diffrn_radiation_monochromator graphite
_diffrn_radiation_type 'Mo K\a'
_diffrn_radiation_wavelength 0.71073
_diffrn_reflns_av_R_equivalents 0.0603
_diffrn_reflns_av_unetI/netI 0.0895
_diffrn_reflns_Laue_measured_fraction_full 0.994
_diffrn_reflns_Laue_measured_fraction_max 0.994
_diffrn_reflns_limit_h_max 12
_diffrn_reflns_limit_h_min -12
_diffrn_reflns_limit_k_max 12
_diffrn_reflns_limit_k_min -12
_diffrn_reflns_limit_l_max 19
_diffrn_reflns_limit_l_min -19
_diffrn_reflns_number 13332
_diffrn_reflns_point_group_measured_fraction_full 0.994
_diffrn_reflns_point_group_measured_fraction_max 0.994
_diffrn_reflns_theta_full 25.000
_diffrn_reflns_theta_max 25.000
_diffrn_reflns_theta_min 3.021
_exptl_absorpt_coefficient_mu 0.083
_exptl_absorpt_correction_T_max 0.992
_exptl_absorpt_correction_T_min 0.989
_exptl_absorpt_correction_type multi-scan
_exptl_crystal_colour colorless
_exptl_crystal_density_diffrn 1.308
_exptl_crystal_description block
_exptl_crystal_F_000 706
_exptl_crystal_size_max 0.130
_exptl_crystal_size_mid 0.120
_exptl_crystal_size_min 0.100
_refine_diff_density_max 0.263
_refine_diff_density_min -0.232
_refine_diff_density_rms 0.058
_refine_ls_extinction_coef 0.014(3)
_refine_ls_extinction_expression Fc^*^=kFc[1+0.001xFc^2^\l^3^/sin(2\q)]^-1/4^
_refine_ls_extinction_method 'SHELXL-2014/7 (Sheldrick 2014'
_refine_ls_goodness_of_fit_ref 0.897
_refine_ls_hydrogen_treatment constr
_refine_ls_matrix_type full
_refine_ls_number_parameters 456
_refine_ls_number_reflns 5924
_refine_ls_number_restraints 0
_refine_ls_restrained_S_all 0.897
_refine_ls_R_factor_all 0.1426
_refine_ls_R_factor_gt 0.0638
_refine_ls_shift/su_max 0.003
_refine_ls_shift/su_mean 0.000
_refine_ls_structure_factor_coef Fsqd
_refine_ls_weighting_details 'w=1/[\s^2^(Fo^2^)+(0.1066P)^2^] where P=(Fo^2^+2Fc^2^)/3'
_refine_ls_weighting_scheme calc
_refine_ls_wR_factor_gt 0.1585
_refine_ls_wR_factor_ref 0.2004
_reflns_Friedel_coverage 0.000
_reflns_number_gt 2536
_reflns_number_total 5924
_reflns_threshold_expression 'I > 2\s(I)'
_cod_data_source_file c9cc00234k2.cif
_cod_data_source_block qqk0525_sq
_cod_original_cell_volume 1690.1(6)
_cod_original_formula_sum 'C45.50 H41 N O4'
_cod_database_code 7123059
_shelx_shelxl_version_number 2014/7
_shelx_space_group_comment
;
The symmetry employed for this shelxl refinement is uniquely defined
by the following loop, which should always be used as a source of
symmetry information in preference to the above space-group names.
They are only intended as comments.
;
_shelx_estimated_absorpt_t_min 0.989
_shelx_estimated_absorpt_t_max 0.992

loop_
_space_group_symop_operation_xyz
'x, y, z'
'-x, -y, -z'

loop_
_atom_site_label
_atom_site_type_symbol
_atom_site_fract_x
_atom_site_fract_y
_atom_site_fract_z
_atom_site_U_iso_or_equiv
_atom_site_adp_type
_atom_site_occupancy
_atom_site_site_symmetry_order
_atom_site_calc_flag
_atom_site_refinement_flags_posn
_atom_site_refinement_flags_adp
_atom_site_refinement_flags_occupancy
_atom_site_disorder_assembly
_atom_site_disorder_group
C1 C 0.0500(4) 0.6814(3) 0.0876(2) 0.0523(9) Uani 1 1 d . . . . .
C2 C -0.0703(3) 0.5972(3) 0.0836(2) 0.0493(8) Uani 1 1 d . . . . .
C3 C -0.1858(4) 0.6369(4) 0.0493(2) 0.0679(11) Uani 1 1 d . . . . .
H3 H -0.1846 0.7168 0.0277 0.082 Uiso 1 1 calc R U . . .
C4 C -0.3008(5) 0.5621(5) 0.0464(3) 0.0788(12) Uani 1 1 d . . . . .
H4 H -0.3772 0.5905 0.0230 0.095 Uiso 1 1 calc R U . . .
C5 C -0.3030(4) 0.4437(4) 0.0787(3) 0.0734(11) Uani 1 1 d . . . . .
H5 H -0.3815 0.3924 0.0767 0.088 Uiso 1 1 calc R U . . .
C6 C -0.1917(3) 0.4003(3) 0.1137(2) 0.0587(10) Uani 1 1 d . . . . .
H6 H -0.1952 0.3209 0.1359 0.070 Uiso 1 1 calc R U . . .
C7 C -0.0716(3) 0.4769(3) 0.1160(2) 0.0461(8) Uani 1 1 d . . . . .
C8 C 0.1620(3) 0.5075(3) 0.1515(2) 0.0458(8) Uani 1 1 d . . . . .
C9 C 0.2781(3) 0.4607(3) 0.1805(2) 0.0568(9) Uani 1 1 d . . . . .
H9 H 0.2760 0.3792 0.1998 0.068 Uiso 1 1 calc R U . . .
C10 C 0.3949(4) 0.5327(4) 0.1810(2) 0.0702(11) Uani 1 1 d . . . . .
H10 H 0.4712 0.4995 0.2005 0.084 Uiso 1 1 calc R U . . .
C11 C 0.4009(4) 0.6536(4) 0.1530(3) 0.0774(12) Uani 1 1 d . . . . .
H11 H 0.4808 0.7022 0.1537 0.093 Uiso 1 1 calc R U . . .
C12 C 0.2892(4) 0.7016(4) 0.1243(2) 0.0681(11) Uani 1 1 d . . . . .
H12 H 0.2939 0.7837 0.1057 0.082 Uiso 1 1 calc R U . . .
C13 C 0.1665(3) 0.6309(3) 0.1218(2) 0.0496(9) Uani 1 1 d . . . . .
C14 C 0.0370(3) 0.3164(3) 0.1912(2) 0.0450(8) Uani 1 1 d . . . . .
C15 C 0.0208(4) 0.1965(3) 0.1433(2) 0.0544(9) Uani 1 1 d . . . . .
H15 H 0.0107 0.1914 0.0850 0.065 Uiso 1 1 calc R U . . .
C16 C 0.0199(4) 0.0840(3) 0.1827(2) 0.0583(10) Uani 1 1 d . . . . .
H16 H 0.0063 0.0032 0.1508 0.070 Uiso 1 1 calc R U . . .
C17 C 0.0391(3) 0.0904(3) 0.2698(2) 0.0496(9) Uani 1 1 d . . . . .
C18 C 0.0548(3) 0.2111(3) 0.3160(2) 0.0518(9) Uani 1 1 d . . . . .
H18 H 0.0680 0.2167 0.3742 0.062 Uiso 1 1 calc R U . . .
C19 C 0.0513(3) 0.3246(3) 0.2773(2) 0.0488(8) Uani 1 1 d . . . . .
H19 H 0.0586 0.4054 0.3094 0.059 Uiso 1 1 calc R U . . .
C20 C 0.0463(3) -0.0328(3) 0.3107(2) 0.0510(9) Uani 1 1 d . . . . .
C21 C -0.0799(3) -0.1131(3) 0.3089(2) 0.0511(9) Uani 1 1 d . . . . .
C22 C -0.1920(4) -0.0551(3) 0.3335(3) 0.0712(12) Uani 1 1 d . . . . .
H22 H -0.1871 0.0339 0.3502 0.085 Uiso 1 1 calc R U . . .
C23 C -0.3102(4) -0.1285(4) 0.3334(3) 0.0850(13) Uani 1 1 d . . . . .
H23 H -0.3839 -0.0881 0.3499 0.102 Uiso 1 1 calc R U . . .
C24 C -0.3196(4) -0.2589(4) 0.3093(3) 0.0788(12) Uani 1 1 d . . . . .
H24 H -0.3987 -0.3080 0.3107 0.095 Uiso 1 1 calc R U . . .
C25 C -0.2105(5) -0.3180(4) 0.2827(2) 0.0775(12) Uani 1 1 d . . . . .
H25 H -0.2171 -0.4068 0.2647 0.093 Uiso 1 1 calc R U . . .
C26 C -0.0917(4) -0.2457(3) 0.2828(2) 0.0625(10) Uani 1 1 d . . . . .
H26 H -0.0189 -0.2864 0.2650 0.075 Uiso 1 1 calc R U . . .
C27 C 0.1614(4) -0.0646(3) 0.3445(2) 0.0517(9) Uani 1 1 d . . . . .
C28 C 0.1758(3) -0.1833(3) 0.3885(2) 0.0492(9) Uani 1 1 d . . . . .
C29 C 0.0938(4) -0.2192(3) 0.4492(2) 0.0588(10) Uani 1 1 d . . . . .
H29 H 0.0291 -0.1656 0.4655 0.071 Uiso 1 1 calc R U . . .
C30 C 0.1061(4) -0.3322(3) 0.4857(2) 0.0648(11) Uani 1 1 d . . . . .
H30 H 0.0502 -0.3544 0.5263 0.078 Uiso 1 1 calc R U . . .
C31 C 0.2016(4) -0.4125(3) 0.4619(2) 0.0574(10) Uani 1 1 d . . . . .
C32 C 0.2856(4) -0.3791(3) 0.4031(2) 0.0589(10) Uani 1 1 d . . . . .
H32 H 0.3512 -0.4324 0.3876 0.071 Uiso 1 1 calc R U . . .
C33 C 0.2712(4) -0.2649(3) 0.3672(2) 0.0606(10) Uani 1 1 d . . . . .
H33 H 0.3281 -0.2425 0.3273 0.073 Uiso 1 1 calc R U . . .
C34 C 0.3014(5) -0.6087(4) 0.4826(3) 0.0938(15) Uani 1 1 d . . . . .
H34A H 0.2957 -0.6362 0.4233 0.141 Uiso 1 1 calc R U . . .
H34B H 0.2896 -0.6835 0.5127 0.141 Uiso 1 1 calc R U . . .
H34C H 0.3858 -0.5642 0.4990 0.141 Uiso 1 1 calc R U . . .
C35 C 0.2899(8) 0.0221(10) 0.3532(4) 0.047(3) Uani 0.5 1 d G . P A 1
C36 C 0.3579(8) 0.0578(9) 0.4307(3) 0.048(2) Uani 0.5 1 d G . P A 1
H36 H 0.3261 0.0283 0.4789 0.058 Uiso 0.5 1 calc R U P A 1
C37 C 0.4735(6) 0.1378(7) 0.4362(3) 0.059(3) Uani 0.5 1 d G . P A 1
H37 H 0.5190 0.1617 0.4880 0.071 Uiso 0.5 1 calc R U P A 1
C38 C 0.5210(5) 0.1820(6) 0.3641(3) 0.045(2) Uani 0.5 1 d G . P A 1
C39 C 0.4530(6) 0.1462(7) 0.2866(3) 0.049(2) Uani 0.5 1 d G . P A 1
H39 H 0.4848 0.1758 0.2384 0.059 Uiso 0.5 1 calc R U P A 1
C40 C 0.3374(7) 0.0663(8) 0.2811(3) 0.048(2) Uani 0.5 1 d G . P A 1
H40 H 0.2919 0.0423 0.2293 0.057 Uiso 0.5 1 calc R U P A 1
O3 O 0.6293(7) 0.2606(7) 0.3730(6) 0.080(2) Uani 0.5 1 d . . P A 1
C41 C 0.6878(14) 0.3061(15) 0.3028(12) 0.078(5) Uani 0.5 1 d . . P A 1
H41A H 0.6973 0.2355 0.2602 0.117 Uiso 0.5 1 d R U P A 1
H41B H 0.7725 0.3472 0.3223 0.117 Uiso 0.5 1 d R U P A 1
H41C H 0.6356 0.3685 0.2797 0.117 Uiso 0.5 1 d R U P A 1
C35' C 0.2845(8) 0.0093(10) 0.3246(6) 0.056(3) Uani 0.5 1 d G . P A 2
C36' C 0.3657(9) 0.0656(9) 0.3933(5) 0.075(3) Uani 0.5 1 d G . P A 2
H36' H 0.3462 0.0499 0.4473 0.090 Uiso 0.5 1 calc R U P A 2
C37' C 0.4762(7) 0.1453(8) 0.3812(6) 0.109(6) Uani 0.5 1 d G . P A 2
H37' H 0.5305 0.1830 0.4271 0.130 Uiso 0.5 1 calc R U P A 2
C38' C 0.5054(6) 0.1688(7) 0.3004(7) 0.099(6) Uani 0.5 1 d G . P A 2
C39' C 0.4242(8) 0.1125(8) 0.2317(6) 0.091(3) Uani 0.5 1 d G . P A 2
H39' H 0.4438 0.1283 0.1777 0.110 Uiso 0.5 1 calc R U P A 2
C40' C 0.3137(8) 0.0328(9) 0.2438(5) 0.076(3) Uani 0.5 1 d G . P A 2
H40' H 0.2594 -0.0049 0.1979 0.092 Uiso 0.5 1 calc R U P A 2
O3' O 0.6097(11) 0.2480(10) 0.2698(6) 0.142(3) Uani 0.5 1 d . . P A 2
C41' C 0.684(3) 0.312(3) 0.3421(15) 0.160(15) Uani 0.5 1 d . . P A 2
H41D H 0.6202 0.3510 0.3762 0.240 Uiso 0.5 1 d R U P A 2
H41E H 0.7509 0.3771 0.3330 0.240 Uiso 0.5 1 d R U P A 2
H41F H 0.7215 0.2449 0.3701 0.240 Uiso 0.5 1 d R U P A 2
N1 N 0.0426(3) 0.4344(2) 0.15115(16) 0.0456(7) Uani 1 1 d . . . . .
O1 O 0.0528(3) 0.7917(2) 0.06261(16) 0.0754(8) Uani 1 1 d . . . . .
O2 O 0.2043(3) -0.5248(2) 0.50109(19) 0.0846(9) Uani 1 1 d . . . . .

loop_
_atom_site_aniso_label
_atom_site_aniso_U_11
_atom_site_aniso_U_22
_atom_site_aniso_U_33
_atom_site_aniso_U_23
_atom_site_aniso_U_13
_atom_site_aniso_U_12
C1 0.075(3) 0.0432(17) 0.041(2) 0.0063(15) 0.0087(18) 0.0133(18)
C2 0.056(2) 0.0538(18) 0.040(2) 0.0073(16) 0.0018(17) 0.0182(17)
C3 0.075(3) 0.079(2) 0.055(2) 0.012(2) 0.005(2) 0.033(2)
C4 0.071(3) 0.108(3) 0.062(3) 0.007(2) -0.002(2) 0.046(3)
C5 0.046(2) 0.103(3) 0.069(3) -0.002(2) -0.001(2) 0.010(2)
C6 0.053(2) 0.060(2) 0.063(2) 0.0056(18) 0.0074(19) 0.0039(18)
C7 0.048(2) 0.0475(17) 0.043(2) 0.0053(15) 0.0021(16) 0.0086(16)
C8 0.047(2) 0.0458(17) 0.045(2) 0.0045(15) 0.0031(16) 0.0044(16)
C9 0.047(2) 0.064(2) 0.060(2) 0.0119(18) 0.0006(18) 0.0061(18)
C10 0.047(2) 0.089(3) 0.074(3) 0.015(2) 0.001(2) 0.003(2)
C11 0.060(3) 0.096(3) 0.072(3) 0.009(2) 0.006(2) -0.020(2)
C12 0.082(3) 0.059(2) 0.061(3) 0.0105(19) 0.008(2) -0.010(2)
C13 0.059(2) 0.0450(17) 0.045(2) 0.0063(15) 0.0090(17) -0.0015(17)
C14 0.049(2) 0.0376(15) 0.050(2) 0.0148(15) -0.0006(16) 0.0012(14)
C15 0.076(3) 0.0441(17) 0.043(2) 0.0068(15) 0.0008(18) 0.0040(17)
C16 0.082(3) 0.0394(16) 0.052(2) 0.0050(16) -0.001(2) 0.0026(17)
C17 0.055(2) 0.0395(16) 0.056(2) 0.0141(16) 0.0049(17) 0.0021(15)
C18 0.063(2) 0.0518(18) 0.0411(19) 0.0084(16) 0.0032(17) 0.0016(16)
C19 0.057(2) 0.0408(16) 0.048(2) 0.0059(15) 0.0023(17) 0.0012(15)
C20 0.055(2) 0.0461(17) 0.053(2) 0.0138(16) -0.0006(18) 0.0001(16)
C21 0.060(2) 0.0436(17) 0.050(2) 0.0130(16) -0.0032(18) 0.0006(17)
C22 0.062(3) 0.053(2) 0.100(3) 0.020(2) -0.001(2) 0.0069(19)
C23 0.059(3) 0.077(3) 0.121(4) 0.024(3) 0.003(3) 0.003(2)
C24 0.067(3) 0.086(3) 0.080(3) 0.017(2) -0.004(2) -0.020(2)
C25 0.093(3) 0.066(2) 0.066(3) -0.007(2) 0.002(2) -0.026(2)
C26 0.076(3) 0.057(2) 0.053(2) 0.0043(18) 0.010(2) -0.0073(19)
C27 0.059(2) 0.0376(16) 0.059(2) 0.0081(16) 0.0055(19) 0.0031(16)
C28 0.051(2) 0.0434(16) 0.054(2) 0.0107(15) 0.0016(17) 0.0029(16)
C29 0.064(2) 0.060(2) 0.057(2) 0.0137(18) 0.0114(19) 0.0137(18)
C30 0.071(3) 0.065(2) 0.065(3) 0.025(2) 0.017(2) 0.016(2)
C31 0.066(2) 0.0475(18) 0.061(2) 0.0187(17) -0.001(2) 0.0046(18)
C32 0.059(2) 0.0510(19) 0.068(3) 0.0083(18) 0.009(2) 0.0128(17)
C33 0.061(2) 0.0553(19) 0.070(3) 0.0186(18) 0.013(2) 0.0089(18)
C34 0.101(4) 0.069(2) 0.118(4) 0.034(3) -0.004(3) 0.027(3)
C35 0.058(8) 0.047(6) 0.036(5) 0.004(4) 0.017(5) 0.003(5)
C36 0.051(5) 0.052(4) 0.042(5) 0.012(4) 0.004(4) -0.002(4)
C37 0.073(6) 0.054(5) 0.051(5) 0.012(4) -0.004(5) 0.003(4)
C38 0.040(6) 0.056(5) 0.039(5) 0.019(4) 0.000(4) -0.008(4)
C39 0.047(6) 0.079(6) 0.019(4) 0.008(4) -0.012(4) -0.002(5)
C40 0.042(5) 0.049(5) 0.050(6) 0.007(5) -0.005(4) -0.003(4)
O3 0.055(4) 0.084(4) 0.100(6) 0.041(4) -0.002(4) -0.030(3)
C41 0.051(7) 0.083(8) 0.096(13) 0.035(9) -0.015(7) -0.040(6)
C35' 0.060(7) 0.037(5) 0.074(8) 0.013(5) 0.008(5) 0.004(5)
C36' 0.081(9) 0.059(6) 0.085(10) -0.001(7) 0.009(7) 0.010(6)
C37' 0.034(7) 0.055(7) 0.23(2) 0.001(9) 0.003(9) -0.003(6)
C38' 0.051(8) 0.070(6) 0.187(18) 0.046(10) 0.043(10) -0.004(6)
C39' 0.065(7) 0.095(7) 0.121(10) 0.035(7) 0.023(7) 0.009(5)
C40' 0.067(7) 0.075(7) 0.090(9) 0.026(7) 0.023(6) -0.004(5)
O3' 0.142(8) 0.136(7) 0.145(9) 0.013(6) 0.017(7) -0.009(6)
C41' 0.121(19) 0.18(2) 0.15(3) -0.073(19) -0.071(17) 0.014(14)
N1 0.0432(16) 0.0420(13) 0.0533(17) 0.0132(13) 0.0015(14) 0.0046(12)
O1 0.115(2) 0.0451(13) 0.0706(18) 0.0191(13) 0.0080(16) 0.0175(14)
O2 0.095(2) 0.0604(15) 0.106(2) 0.0364(16) 0.0138(18) 0.0152(15)

loop_
_atom_type_symbol
_atom_type_description
_atom_type_scat_dispersion_real
_atom_type_scat_dispersion_imag
_atom_type_scat_source
C C 0.0033 0.0016 'International Tables Vol C Tables 4.2.6.8 and 6.1.1.4'
H H 0.0000 0.0000 'International Tables Vol C Tables 4.2.6.8 and 6.1.1.4'
N N 0.0061 0.0033 'International Tables Vol C Tables 4.2.6.8 and 6.1.1.4'
O O 0.0106 0.0060 'International Tables Vol C Tables 4.2.6.8 and 6.1.1.4'

loop_
_geom_angle_atom_site_label_1
_geom_angle_atom_site_label_2
_geom_angle_atom_site_label_3
_geom_angle
O1 C1 C13 121.6(3)
O1 C1 C2 121.9(3)
C13 C1 C2 116.5(3)
C3 C2 C7 119.3(3)
C3 C2 C1 120.1(3)
C7 C2 C1 120.6(3)
C4 C3 C2 121.7(4)
C4 C3 H3 119.2
C2 C3 H3 119.2
C3 C4 C5 119.3(4)
C3 C4 H4 120.4
C5 C4 H4 120.4
C6 C5 C4 121.3(4)
C6 C5 H5 119.4
C4 C5 H5 119.4
C5 C6 C7 119.7(3)
C5 C6 H6 120.2
C7 C6 H6 120.2
N1 C7 C2 120.7(3)
N1 C7 C6 120.5(3)
C2 C7 C6 118.7(3)
N1 C8 C9 121.1(3)
N1 C8 C13 119.9(3)
C9 C8 C13 119.0(3)
C10 C9 C8 121.1(3)
C10 C9 H9 119.5
C8 C9 H9 119.5
C9 C10 C11 120.7(4)
C9 C10 H10 119.6
C11 C10 H10 119.6
C12 C11 C10 119.5(4)
C12 C11 H11 120.3
C10 C11 H11 120.3
C11 C12 C13 122.0(3)
C11 C12 H12 119.0
C13 C12 H12 119.0
C12 C13 C8 117.8(3)
C12 C13 C1 121.0(3)
C8 C13 C1 121.2(3)
C19 C14 C15 120.6(3)
C19 C14 N1 119.1(3)
C15 C14 N1 120.3(3)
C14 C15 C16 119.5(3)
C14 C15 H15 120.2
C16 C15 H15 120.2
C15 C16 C17 120.7(3)
C15 C16 H16 119.6
C17 C16 H16 119.6
C18 C17 C16 118.6(3)
C18 C17 C20 121.7(3)
C16 C17 C20 119.7(3)
C17 C18 C19 121.2(3)
C17 C18 H18 119.4
C19 C18 H18 119.4
C14 C19 C18 119.4(3)
C14 C19 H19 120.3
C18 C19 H19 120.3
C27 C20 C21 124.8(3)
C27 C20 C17 120.4(3)
C21 C20 C17 114.8(3)
C26 C21 C22 117.8(3)
C26 C21 C20 122.2(3)
C22 C21 C20 120.0(3)
C23 C22 C21 120.9(4)
C23 C22 H22 119.5
C21 C22 H22 119.5
C24 C23 C22 120.6(4)
C24 C23 H23 119.7
C22 C23 H23 119.7
C23 C24 C25 119.5(4)
C23 C24 H24 120.2
C25 C24 H24 120.2
C24 C25 C26 120.3(4)
C24 C25 H25 119.8
C26 C25 H25 119.8
C25 C26 C21 120.8(4)
C25 C26 H26 119.6
C21 C26 H26 119.6
C20 C27 C28 123.6(3)
C20 C27 C35' 118.3(5)
C28 C27 C35' 117.2(5)
C20 C27 C35 125.3(5)
C28 C27 C35 110.7(5)
C33 C28 C29 117.0(3)
C33 C28 C27 119.8(3)
C29 C28 C27 123.1(3)
C30 C29 C28 121.6(3)
C30 C29 H29 119.2
C28 C29 H29 119.2
C29 C30 C31 119.7(3)
C29 C30 H30 120.1
C31 C30 H30 120.1
C32 C31 C30 120.3(3)
C32 C31 O2 124.4(3)
C30 C31 O2 115.3(3)
C31 C32 C33 118.8(3)
C31 C32 H32 120.6
C33 C32 H32 120.6
C28 C33 C32 122.5(3)
C28 C33 H33 118.8
C32 C33 H33 118.8
O2 C34 H34A 109.5
O2 C34 H34B 109.5
H34A C34 H34B 109.5
O2 C34 H34C 109.5
H34A C34 H34C 109.5
H34B C34 H34C 109.5
C36 C35 C40 120.0
C36 C35 C27 121.6(4)
C40 C35 C27 118.3(4)
C35 C36 C37 120.0
C35 C36 H36 120.0
C37 C36 H36 120.0
C38 C37 C36 120.0
C38 C37 H37 120.0
C36 C37 H37 120.0
O3 C38 C39 122.3(5)
O3 C38 C37 117.7(5)
C39 C38 C37 120.0
C38 C39 C40 120.0
C38 C39 H39 120.0
C40 C39 H39 120.0
C39 C40 C35 120.0
C39 C40 H40 120.0
C35 C40 H40 120.0
C38 O3 C41 121.6(10)
O3 C41 H41A 111.2
O3 C41 H41B 107.4
H41A C41 H41B 109.5
O3 C41 H41C 109.9
H41A C41 H41C 109.5
H41B C41 H41C 109.5
C36' C35' C40' 120.0
C36' C35' C27 115.9(5)
C40' C35' C27 123.8(5)
C35' C36' C37' 120.0
C35' C36' H36' 120.0
C37' C36' H36' 120.0
C38' C37' C36' 120.0
C38' C37' H37' 120.0
C36' C37' H37' 120.0
C37' C38' C39' 120.0
C37' C38' O3' 131.9(8)
C39' C38' O3' 108.1(8)
C40' C39' C38' 120.0
C40' C39' H39' 120.0
C38' C39' H39' 120.0
C39' C40' C35' 120.0
C39' C40' H40' 120.0
C35' C40' H40' 120.0
C41' O3' C38' 106.1(14)
O3' C41' H41D 104.8
O3' C41' H41E 116.9
H41D C41' H41E 109.5
O3' C41' H41F 106.4
H41D C41' H41F 109.5
H41E C41' H41F 109.5
C7 N1 C8 120.9(2)
C7 N1 C14 119.8(2)
C8 N1 C14 119.2(3)
C31 O2 C34 118.6(3)

loop_
_geom_bond_atom_site_label_1
_geom_bond_atom_site_label_2
_geom_bond_distance
C1 O1 1.250(3)
C1 C13 1.443(5)
C1 C2 1.455(5)
C2 C3 1.387(5)
C2 C7 1.400(4)
C3 C4 1.360(5)
C3 H3 0.9300
C4 C5 1.381(5)
C4 H4 0.9300
C5 C6 1.370(5)
C5 H5 0.9300
C6 C7 1.414(4)
C6 H6 0.9300
C7 N1 1.393(4)
C8 N1 1.393(4)
C8 C9 1.394(4)
C8 C13 1.409(4)
C9 C10 1.365(5)
C9 H9 0.9300
C10 C11 1.373(5)
C10 H10 0.9300
C11 C12 1.359(5)
C11 H11 0.9300
C12 C13 1.407(5)
C12 H12 0.9300
C14 C19 1.375(4)
C14 C15 1.383(4)
C14 N1 1.439(3)
C15 C16 1.384(4)
C15 H15 0.9300
C16 C17 1.393(5)
C16 H16 0.9300
C17 C18 1.378(4)
C17 C20 1.501(4)
C18 C19 1.388(4)
C18 H18 0.9300
C19 H19 0.9300
C20 C27 1.349(5)
C20 C21 1.486(5)
C21 C26 1.387(4)
C21 C22 1.395(5)
C22 C23 1.385(5)
C22 H22 0.9300
C23 C24 1.360(6)
C23 H23 0.9300
C24 C25 1.384(6)
C24 H24 0.9300
C25 C26 1.386(5)
C25 H25 0.9300
C26 H26 0.9300
C27 C28 1.493(4)
C27 C35' 1.500(6)
C27 C35 1.532(5)
C28 C33 1.376(4)
C28 C29 1.388(4)
C29 C30 1.374(4)
C29 H29 0.9300
C30 C31 1.377(5)
C30 H30 0.9300
C31 C32 1.372(5)
C31 O2 1.381(4)
C32 C33 1.383(4)
C32 H32 0.9300
C33 H33 0.9300
C34 O2 1.396(5)
C34 H34A 0.9600
C34 H34B 0.9600
C34 H34C 0.9600
C35 C36 1.3900
C35 C40 1.3900
C36 C37 1.3900
C36 H36 0.9300
C37 C38 1.3900
C37 H37 0.9300
C38 O3 1.321(7)
C38 C39 1.3900
C39 C40 1.3900
C39 H39 0.9300
C40 H40 0.9300
O3 C41 1.42(2)
C41 H41A 0.9600
C41 H41B 0.9600
C41 H41C 0.9600
C35' C36' 1.3900
C35' C40' 1.3900
C36' C37' 1.3900
C36' H36' 0.9300
C37' C38' 1.3900
C37' H37' 0.9300
C38' C39' 1.3900
C38' O3' 1.444(12)
C39' C40' 1.3900
C39' H39' 0.9300
C40' H40' 0.9300
O3' C41' 1.42(2)
C41' H41D 0.9600
C41' H41E 0.9599
C41' H41F 0.9600

loop_
_geom_torsion_atom_site_label_1
_geom_torsion_atom_site_label_2
_geom_torsion_atom_site_label_3
_geom_torsion_atom_site_label_4
_geom_torsion
O1 C1 C2 C3 1.7(5)
C13 C1 C2 C3 -178.1(3)
O1 C1 C2 C7 -176.8(3)
C13 C1 C2 C7 3.4(4)
C7 C2 C3 C4 0.2(5)
C1 C2 C3 C4 -178.3(3)
C2 C3 C4 C5 0.2(6)
C3 C4 C5 C6 0.2(6)
C4 C5 C6 C7 -0.9(6)
C3 C2 C7 N1 -179.8(3)
C1 C2 C7 N1 -1.3(5)
C3 C2 C7 C6 -0.9(5)
C1 C2 C7 C6 177.6(3)
C5 C6 C7 N1 -179.8(3)
C5 C6 C7 C2 1.2(5)
N1 C8 C9 C10 -179.8(3)
C13 C8 C9 C10 0.4(5)
C8 C9 C10 C11 0.2(6)
C9 C10 C11 C12 -0.2(6)
C10 C11 C12 C13 -0.3(6)
C11 C12 C13 C8 0.9(5)
C11 C12 C13 C1 -177.2(4)
N1 C8 C13 C12 179.3(3)
C9 C8 C13 C12 -0.9(5)
N1 C8 C13 C1 -2.5(5)
C9 C8 C13 C1 177.2(3)
O1 C1 C13 C12 -3.3(5)
C2 C1 C13 C12 176.5(3)
O1 C1 C13 C8 178.7(3)
C2 C1 C13 C8 -1.5(4)
C19 C14 C15 C16 -0.4(5)
N1 C14 C15 C16 177.9(3)
C14 C15 C16 C17 -2.0(5)
C15 C16 C17 C18 2.1(5)
C15 C16 C17 C20 -176.0(3)
C16 C17 C18 C19 0.2(5)
C20 C17 C18 C19 178.3(3)
C15 C14 C19 C18 2.6(5)
N1 C14 C19 C18 -175.7(3)
C17 C18 C19 C14 -2.6(5)
C18 C17 C20 C27 -70.0(5)
C16 C17 C20 C27 108.1(4)
C18 C17 C20 C21 110.8(4)
C16 C17 C20 C21 -71.1(4)
C27 C20 C21 C26 -48.3(5)
C17 C20 C21 C26 130.8(3)
C27 C20 C21 C22 132.2(4)
C17 C20 C21 C22 -48.7(4)
C26 C21 C22 C23 1.3(6)
C20 C21 C22 C23 -179.2(4)
C21 C22 C23 C24 0.1(7)
C22 C23 C24 C25 -1.7(7)
C23 C24 C25 C26 1.8(6)
C24 C25 C26 C21 -0.3(6)
C22 C21 C26 C25 -1.2(5)
C20 C21 C26 C25 179.3(3)
C21 C20 C27 C28 -2.8(5)
C17 C20 C27 C28 178.1(3)
C21 C20 C27 C35' 166.3(5)
C17 C20 C27 C35' -12.8(6)
C21 C20 C27 C35 -174.8(5)
C17 C20 C27 C35 6.2(6)
C20 C27 C28 C33 130.4(4)
C35' C27 C28 C33 -38.9(6)
C35 C27 C28 C33 -56.7(5)
C20 C27 C28 C29 -47.5(5)
C35' C27 C28 C29 143.3(5)
C35 C27 C28 C29 125.5(5)
C33 C28 C29 C30 -0.9(6)
C27 C28 C29 C30 177.0(4)
C28 C29 C30 C31 -0.1(6)
C29 C30 C31 C32 1.1(6)
C29 C30 C31 O2 -178.8(4)
C30 C31 C32 C33 -1.1(6)
O2 C31 C32 C33 178.8(4)
C29 C28 C33 C32 0.8(6)
C27 C28 C33 C32 -177.1(3)
C31 C32 C33 C28 0.1(6)
C20 C27 C35 C36 122.9(5)
C28 C27 C35 C36 -49.9(7)
C20 C27 C35 C40 -56.4(8)
C28 C27 C35 C40 130.7(5)
C40 C35 C36 C37 0.0
C27 C35 C36 C37 -179.3(9)
C35 C36 C37 C38 0.0
C36 C37 C38 O3 178.2(8)
C36 C37 C38 C39 0.0
O3 C38 C39 C40 -178.1(9)
C37 C38 C39 C40 0.0
C38 C39 C40 C35 0.0
C36 C35 C40 C39 0.0
C27 C35 C40 C39 179.3(9)
C39 C38 O3 C41 -4.6(13)
C37 C38 O3 C41 177.3(10)
C20 C27 C35' C36' 126.0(5)
C28 C27 C35' C36' -64.2(7)
C20 C27 C35' C40' -48.1(8)
C28 C27 C35' C40' 121.7(6)
C40' C35' C36' C37' 0.0
C27 C35' C36' C37' -174.4(9)
C35' C36' C37' C38' 0.0
C36' C37' C38' C39' 0.0
C36' C37' C38' O3' 178.5(10)
C37' C38' C39' C40' 0.0
O3' C38' C39' C40' -178.8(8)
C38' C39' C40' C35' 0.0
C36' C35' C40' C39' 0.0
C27 C35' C40' C39' 173.9(10)
C37' C38' O3' C41' -3.4(17)
C39' C38' O3' C41' 175.2(13)
C2 C7 N1 C8 -2.9(4)
C6 C7 N1 C8 178.2(3)
C2 C7 N1 C14 174.2(3)
C6 C7 N1 C14 -4.7(4)
C9 C8 N1 C7 -174.9(3)
C13 C8 N1 C7 4.8(4)
C9 C8 N1 C14 8.0(4)
C13 C8 N1 C14 -172.3(3)
C19 C14 N1 C7 -106.2(4)
C15 C14 N1 C7 75.4(4)
C19 C14 N1 C8 70.9(4)
C15 C14 N1 C8 -107.4(4)
C32 C31 O2 C34 2.5(6)
C30 C31 O2 C34 -177.7(4)
